data_7239569
loop_
_publ_author_name
'Connell, Arthur'
'Holliman, Peter J.'
'Davies, Matthew L.'
'Gwenin, Christopher D.'
'Weiss, Sophie'
'Pitak, Mateusz B.'
'Horton, Peter N.'
'Coles, Simon J.'
'Cooke, Graeme'

_publ_section_title
;
 A study of dye anchoring points in half-squarylium dyes for
 dye-sensitized solar cells
;
_journal_issue 11
_journal_name_full 'J. Mater. Chem. A'
_journal_page_first 4055
_journal_paper_doi 10.1039/C3TA15278B
_journal_volume 2
_journal_year 2014
_chemical_formula_moiety 'C18 H19 N O3'
_chemical_formula_sum 'C18 H19 N O3'
_chemical_formula_weight 297.34
_space_group_IT_number 2
_space_group_name_Hall '-P 1'
_space_group_name_H-M_alt 'P -1'
_symmetry_cell_setting triclinic
_symmetry_space_group_name_Hall '-P 1'
_symmetry_space_group_name_H-M 'P -1'
_atom_sites_solution_hydrogens geom
_atom_sites_solution_primary direct
_atom_sites_solution_secondary difmap
_audit_creation_method SHELXL-97
_cell_angle_alpha 82.094(2)
_cell_angle_beta 82.082(2)
_cell_angle_gamma 78.631(2)
_cell_formula_units_Z 2
_cell_length_a 7.2314(2)
_cell_length_b 9.4760(3)
_cell_length_c 11.6165(4)
_cell_measurement_reflns_used 3455
_cell_measurement_temperature 120(2)
_cell_measurement_theta_max 27.485
_cell_measurement_theta_min 2.910
_cell_volume 767.95(4)
_computing_cell_refinement 'DENZO (Otwinowski & Minor, 1997) & COLLECT (Hooft, R.W.W., 1998)'
_computing_data_collection 'COLLECT (Hooft, R.W.W., 1998)'
_computing_data_reduction 'DENZO (Otwinowski & Minor, 1997) & COLLECT (Hooft, R.W.W., 1998)'
_computing_structure_refinement 'SHELXL-97 (Sheldrick, 2008)'
_computing_structure_solution 'SHELXS-97 (Sheldrick, 2008)'
_diffrn_ambient_temperature 120(2)
_diffrn_detector_area_resol_mean '4096x4096pixels / 62x62mm'
_diffrn_measured_fraction_theta_full 0.995
_diffrn_measured_fraction_theta_max 0.995
_diffrn_measurement_device_type 'Bruker-Nonius APEX II CCD camera on \k-goniostat'
_diffrn_measurement_method '\f & \w scans'
_diffrn_radiation_monochromator '10cm confocal mirrors'
_diffrn_radiation_source 'Bruker-Nonius FR591 rotating anode'
_diffrn_radiation_type MoK\a
_diffrn_radiation_wavelength 0.71073
_diffrn_reflns_av_R_equivalents 0.0435
_diffrn_reflns_av_sigmaI/netI 0.0423
_diffrn_reflns_limit_h_max 8
_diffrn_reflns_limit_h_min -9
_diffrn_reflns_limit_k_max 12
_diffrn_reflns_limit_k_min -12
_diffrn_reflns_limit_l_max 15
_diffrn_reflns_limit_l_min -15
_diffrn_reflns_number 13277
_diffrn_reflns_theta_full 27.48
_diffrn_reflns_theta_max 27.48
_diffrn_reflns_theta_min 2.99
_exptl_absorpt_coefficient_mu 0.087
_exptl_absorpt_correction_T_max 0.9956
_exptl_absorpt_correction_T_min 0.9861
_exptl_absorpt_correction_type multi-scan
_exptl_absorpt_process_details 'SADABS 2007/2 (Sheldrick, G.M., 2007)'
_exptl_crystal_colour Orange
_exptl_crystal_density_diffrn 1.286
_exptl_crystal_density_method 'not measured'
_exptl_crystal_description Slab
_exptl_crystal_F_000 316
_exptl_crystal_size_max 0.16
_exptl_crystal_size_mid 0.11
_exptl_crystal_size_min 0.05
_refine_diff_density_max 0.261
_refine_diff_density_min -0.212
_refine_diff_density_rms 0.050
_refine_ls_extinction_method none
_refine_ls_goodness_of_fit_ref 1.049
_refine_ls_hydrogen_treatment constr
_refine_ls_matrix_type full
_refine_ls_number_parameters 203
_refine_ls_number_reflns 3509
_refine_ls_number_restraints 0
_refine_ls_restrained_S_all 1.049
_refine_ls_R_factor_all 0.0673
_refine_ls_R_factor_gt 0.0542
_refine_ls_shift/su_max 0.000
_refine_ls_shift/su_mean 0.000
_refine_ls_structure_factor_coef Fsqd
_refine_ls_weighting_details 'calc w=1/[\s^2^(Fo^2^)+(0.0345P)^2^+0.6433P] where P=(Fo^2^+2Fc^2^)/3'
_refine_ls_weighting_scheme calc
_refine_ls_wR_factor_gt 0.1154
_refine_ls_wR_factor_ref 0.1243
_reflns_number_gt 2951
_reflns_number_total 3509
_reflns_threshold_expression >2\s(I)
_cod_data_source_file c3ta15278b.txt
_cod_data_source_block 3a
_cod_original_sg_symbol_H-M P-1
_cod_database_code 7239569

loop_
_symmetry_equiv_pos_as_xyz
'x, y, z'
'-x, -y, -z'

loop_
_atom_site_label
_atom_site_type_symbol
_atom_site_fract_x
_atom_site_fract_y
_atom_site_fract_z
_atom_site_U_iso_or_equiv
_atom_site_adp_type
_atom_site_occupancy
_atom_site_symmetry_multiplicity
_atom_site_calc_flag
_atom_site_refinement_flags
C1 C 0.3019(2) 0.30222(17) 1.25716(14) 0.0182(3) Uani 1 1 d .
C1A C 0.2739(2) 0.28546(18) 1.04519(14) 0.0214(3) Uani 1 1 d .
H1A1 H 0.1516 0.3212 1.0143 0.032 Uiso 1 1 calc R
H1A2 H 0.2840 0.1823 1.0738 0.032 Uiso 1 1 calc R
H1A3 H 0.3772 0.2986 0.9829 0.032 Uiso 1 1 calc R
C1S C 0.2325(2) 0.74692(17) 0.99354(14) 0.0192(3) Uani 1 1 d .
C2 C 0.3270(2) 0.15692(18) 1.30037(14) 0.0203(3) Uani 1 1 d .
H2 H 0.3391 0.0833 1.2505 0.024 Uiso 1 1 calc R
C2S C 0.2375(2) 0.88755(18) 1.03678(15) 0.0227(4) Uani 1 1 d .
C3 C 0.3336(2) 0.12386(19) 1.42045(15) 0.0229(4) Uani 1 1 d .
H3 H 0.3498 0.0253 1.4531 0.027 Uiso 1 1 calc R
C3S C 0.2230(2) 0.96197(18) 0.91174(15) 0.0233(4) Uani 1 1 d .
C4 C 0.3172(2) 0.23061(19) 1.49387(15) 0.0233(4) Uani 1 1 d .
H4 H 0.3214 0.2047 1.5756 0.028 Uiso 1 1 calc R
C4S C 0.2115(2) 0.81939(17) 0.88167(14) 0.0197(3) Uani 1 1 d .
C5 C 0.2945(2) 0.37681(19) 1.44729(14) 0.0221(3) Uani 1 1 d .
H5 H 0.2833 0.4507 1.4967 0.026 Uiso 1 1 calc R
C5S C 0.1582(3) 0.86781(19) 0.68328(14) 0.0236(4) Uani 1 1 d .
H5S1 H 0.2585 0.9278 0.6663 0.028 Uiso 1 1 calc R
H5S2 H 0.0335 0.9325 0.6953 0.028 Uiso 1 1 calc R
C6 C 0.2888(2) 0.41137(17) 1.32833(14) 0.0186(3) Uani 1 1 d .
C7 C 0.2697(2) 0.55740(17) 1.25429(13) 0.0185(3) Uani 1 1 d .
C8 C 0.2689(2) 0.51310(17) 1.13227(14) 0.0178(3) Uani 1 1 d .
C9 C 0.4413(2) 0.62760(19) 1.26268(15) 0.0234(4) Uani 1 1 d .
H9A H 0.4422 0.6453 1.3437 0.035 Uiso 1 1 calc R
H9B H 0.4323 0.7197 1.2119 0.035 Uiso 1 1 calc R
H9C H 0.5587 0.5625 1.2378 0.035 Uiso 1 1 calc R
C10 C 0.0801(2) 0.65542(19) 1.29103(15) 0.0243(4) Uani 1 1 d .
H10A H -0.0254 0.6094 1.2803 0.036 Uiso 1 1 calc R
H10B H 0.0715 0.7492 1.2427 0.036 Uiso 1 1 calc R
H10C H 0.0736 0.6700 1.3735 0.036 Uiso 1 1 calc R
C11 C 0.2473(2) 0.59631(17) 1.02665(14) 0.0193(3) Uani 1 1 d .
H11 H 0.2412 0.5426 0.9644 0.023 Uiso 1 1 calc R
C6S C 0.1630(3) 0.7798(2) 0.58424(15) 0.0271(4) Uani 1 1 d .
H6S1 H 0.2893 0.7200 0.5708 0.041 Uiso 1 1 calc R
H6S2 H 0.1351 0.8450 0.5131 0.041 Uiso 1 1 calc R
H6S3 H 0.0677 0.7172 0.6042 0.041 Uiso 1 1 calc R
N1 N 0.28686(19) 0.36639(14) 1.14131(11) 0.0185(3) Uani 1 1 d .
O1S O 0.2463(2) 0.92998(13) 1.12949(11) 0.0316(3) Uani 1 1 d .
O2S O 0.2258(2) 1.08360(13) 0.86227(11) 0.0311(3) Uani 1 1 d .
O3S O 0.19075(18) 0.76367(13) 0.78705(10) 0.0241(3) Uani 1 1 d .

loop_
_atom_site_aniso_label
_atom_site_aniso_U_11
_atom_site_aniso_U_22
_atom_site_aniso_U_33
_atom_site_aniso_U_23
_atom_site_aniso_U_13
_atom_site_aniso_U_12
C1 0.0175(7) 0.0206(8) 0.0167(7) -0.0010(6) -0.0024(6) -0.0042(6)
C1A 0.0285(9) 0.0188(8) 0.0183(8) -0.0046(6) -0.0033(6) -0.0059(6)
C1S 0.0196(8) 0.0197(8) 0.0182(8) -0.0027(6) -0.0026(6) -0.0027(6)
C2 0.0209(8) 0.0186(8) 0.0216(8) -0.0019(6) -0.0027(6) -0.0042(6)
C2S 0.0284(9) 0.0172(8) 0.0234(8) -0.0021(6) -0.0055(7) -0.0045(6)
C3 0.0219(8) 0.0203(8) 0.0253(9) 0.0045(7) -0.0050(6) -0.0043(6)
C3S 0.0246(9) 0.0194(8) 0.0259(9) -0.0028(7) -0.0058(7) -0.0019(6)
C4 0.0235(8) 0.0278(9) 0.0183(8) 0.0026(7) -0.0042(6) -0.0062(7)
C4S 0.0222(8) 0.0182(8) 0.0188(8) -0.0027(6) -0.0030(6) -0.0030(6)
C5 0.0221(8) 0.0244(9) 0.0199(8) -0.0028(6) -0.0034(6) -0.0039(6)
C5S 0.0297(9) 0.0242(9) 0.0175(8) 0.0035(6) -0.0057(6) -0.0085(7)
C6 0.0185(8) 0.0184(8) 0.0184(8) -0.0012(6) -0.0020(6) -0.0031(6)
C7 0.0234(8) 0.0181(8) 0.0146(7) -0.0024(6) -0.0028(6) -0.0041(6)
C8 0.0173(7) 0.0163(8) 0.0205(8) -0.0039(6) -0.0014(6) -0.0037(6)
C9 0.0300(9) 0.0230(9) 0.0195(8) -0.0014(6) -0.0048(7) -0.0100(7)
C10 0.0281(9) 0.0225(9) 0.0202(8) -0.0037(7) -0.0002(7) -0.0003(7)
C11 0.0231(8) 0.0173(8) 0.0183(8) -0.0035(6) -0.0041(6) -0.0037(6)
C6S 0.0282(9) 0.0361(10) 0.0187(8) -0.0024(7) -0.0025(7) -0.0107(8)
N1 0.0246(7) 0.0161(7) 0.0153(6) -0.0022(5) -0.0021(5) -0.0044(5)
O1S 0.0536(9) 0.0205(6) 0.0234(7) -0.0050(5) -0.0096(6) -0.0077(6)
O2S 0.0467(8) 0.0180(6) 0.0297(7) 0.0022(5) -0.0110(6) -0.0073(5)
O3S 0.0356(7) 0.0212(6) 0.0166(6) -0.0008(5) -0.0064(5) -0.0065(5)

loop_
_atom_type_symbol
_atom_type_description
_atom_type_scat_dispersion_real
_atom_type_scat_dispersion_imag
_atom_type_scat_source
C C 0.0033 0.0016 'International Tables Vol C Tables 4.2.6.8 and 6.1.1.4'
H H 0.0000 0.0000 'International Tables Vol C Tables 4.2.6.8 and 6.1.1.4'
N N 0.0061 0.0033 'International Tables Vol C Tables 4.2.6.8 and 6.1.1.4'
O O 0.0106 0.0060 'International Tables Vol C Tables 4.2.6.8 and 6.1.1.4'

loop_
_geom_angle_atom_site_label_1
_geom_angle_atom_site_label_2
_geom_angle_atom_site_label_3
_geom_angle
C2 C1 C6 122.47(15)
C2 C1 N1 128.96(15)
C6 C1 N1 108.57(14)
N1 C1A H1A1 109.5
N1 C1A H1A2 109.5
H1A1 C1A H1A2 109.5
N1 C1A H1A3 109.5
H1A1 C1A H1A3 109.5
H1A2 C1A H1A3 109.5
C4S C1S C11 126.52(15)
C4S C1S C2S 89.61(13)
C11 C1S C2S 143.81(15)
C1 C2 C3 116.77(15)
C1 C2 H2 121.6
C3 C2 H2 121.6
O1S C2S C1S 137.26(16)
O1S C2S C3S 133.93(16)
C1S C2S C3S 88.81(12)
C4 C3 C2 122.00(16)
C4 C3 H3 119.0
C2 C3 H3 119.0
O2S C3S C4S 138.12(17)
O2S C3S C2S 136.02(16)
C4S C3S C2S 85.83(13)
C3 C4 C5 119.92(15)
C3 C4 H4 120.0
C5 C4 H4 120.0
O3S C4S C1S 127.54(15)
O3S C4S C3S 136.80(15)
C1S C4S C3S 95.65(13)
C6 C5 C4 118.81(16)
C6 C5 H5 120.6
C4 C5 H5 120.6
O3S C5S C6S 106.23(14)
O3S C5S H5S1 110.5
C6S C5S H5S1 110.5
O3S C5S H5S2 110.5
C6S C5S H5S2 110.5
H5S1 C5S H5S2 108.7
C5 C6 C1 120.01(15)
C5 C6 C7 130.37(15)
C1 C6 C7 109.63(13)
C6 C7 C8 101.31(12)
C6 C7 C10 110.91(13)
C8 C7 C10 110.17(13)
C6 C7 C9 109.41(13)
C8 C7 C9 112.54(13)
C10 C7 C9 112.01(14)
N1 C8 C11 120.88(14)
N1 C8 C7 108.56(13)
C11 C8 C7 130.51(14)
C7 C9 H9A 109.5
C7 C9 H9B 109.5
H9A C9 H9B 109.5
C7 C9 H9C 109.5
H9A C9 H9C 109.5
H9B C9 H9C 109.5
C7 C10 H10A 109.5
C7 C10 H10B 109.5
H10A C10 H10B 109.5
C7 C10 H10C 109.5
H10A C10 H10C 109.5
H10B C10 H10C 109.5
C8 C11 C1S 131.90(15)
C8 C11 H11 114.1
C1S C11 H11 114.1
C5S C6S H6S1 109.5
C5S C6S H6S2 109.5
H6S1 C6S H6S2 109.5
C5S C6S H6S3 109.5
H6S1 C6S H6S3 109.5
H6S2 C6S H6S3 109.5
C8 N1 C1 111.90(13)
C8 N1 C1A 124.40(13)
C1 N1 C1A 123.46(13)
C4S O3S C5S 115.54(13)

loop_
_geom_bond_atom_site_label_1
_geom_bond_atom_site_label_2
_geom_bond_distance
C1 C2 1.385(2)
C1 C6 1.392(2)
C1 N1 1.408(2)
C1A N1 1.462(2)
C1A H1A1 0.9800
C1A H1A2 0.9800
C1A H1A3 0.9800
C1S C4S 1.397(2)
C1S C11 1.413(2)
C1S C2S 1.496(2)
C2 C3 1.392(2)
C2 H2 0.9500
C2S O1S 1.214(2)
C2S C3S 1.533(2)
C3 C4 1.388(2)
C3 H3 0.9500
C3S O2S 1.218(2)
C3S C4S 1.462(2)
C4 C5 1.403(2)
C4 H4 0.9500
C4S O3S 1.3212(19)
C5 C6 1.380(2)
C5 H5 0.9500
C5S O3S 1.4635(19)
C5S C6S 1.504(2)
C5S H5S1 0.9900
C5S H5S2 0.9900
C6 C7 1.518(2)
C7 C8 1.534(2)
C7 C10 1.539(2)
C7 C9 1.539(2)
C8 N1 1.361(2)
C8 C11 1.375(2)
C9 H9A 0.9800
C9 H9B 0.9800
C9 H9C 0.9800
C10 H10A 0.9800
C10 H10B 0.9800
C10 H10C 0.9800
C11 H11 0.9500
C6S H6S1 0.9800
C6S H6S2 0.9800
C6S H6S3 0.9800
